data_7016167
loop_
_publ_author_name
'Oztopcu, Ozg\"ur'
'Mereiter, Kurt'
'Puchberger, Michael'
'Kirchner, Karl A.'

_publ_section_title
;
 Tri- and tetracoordinate copper(i) complexes bearing bidentate
 soft/hard SN and SeN ligands based on 2-aminopyridine.
;
_journal_issue 26
_journal_name_full 'Dalton transactions (Cambridge, England : 2003)'
_journal_page_first 7008
_journal_page_last 7021
_journal_paper_doi 10.1039/c1dt10377f
_journal_volume 40
_journal_year 2011
_chemical_formula_moiety 'C11 H19 N2 P Se'
_chemical_formula_sum 'C11 H19 N2 P Se'
_chemical_formula_weight 289.21
_chemical_name_common '1275 SePN-iPr at 100K'
_chemical_name_systematic
;
?
;
_space_group_IT_number 14
_symmetry_cell_setting monoclinic
_symmetry_space_group_name_Hall '-P 2yn'
_symmetry_space_group_name_H-M 'P 1 21/n 1'
_atom_sites_solution_hydrogens geom
_atom_sites_solution_primary direct
_atom_sites_solution_secondary difmap
_audit_creation_method SHELXL-97
_cell_angle_alpha 90.00
_cell_angle_beta 91.1470(10)
_cell_angle_gamma 90.00
_cell_formula_units_Z 4
_cell_length_a 10.3823(4)
_cell_length_b 10.6502(5)
_cell_length_c 12.1081(5)
_cell_measurement_reflns_used 5567
_cell_measurement_temperature 100(2)
_cell_measurement_theta_max 30.00
_cell_measurement_theta_min 2.55
_cell_volume 1338.57(10)
_computing_cell_refinement 'Bruker SAINT'
_computing_data_collection 'Bruker SMART'
_computing_data_reduction 'Bruker SAINT, SADABS, XPREP'
_computing_molecular_graphics 'Bruker SHELXTL'
_computing_publication_material 'Bruker SHELXTL'
_computing_structure_refinement 'SHELXL-97 (Sheldrick, 2008)'
_computing_structure_solution 'SHELXS-97 (Sheldrick, 2008)'
_diffrn_ambient_temperature 100(2)
_diffrn_measured_fraction_theta_full 0.999
_diffrn_measured_fraction_theta_max 0.999
_diffrn_measurement_device_type 'Bruker Smart APEX CCD'
_diffrn_measurement_method '\f and \w scans'
_diffrn_radiation_monochromator graphite
_diffrn_radiation_source 'fine-focus sealed tube'
_diffrn_radiation_type MoK\a
_diffrn_radiation_wavelength 0.71073
_diffrn_reflns_av_R_equivalents 0.0170
_diffrn_reflns_av_sigmaI/netI 0.0133
_diffrn_reflns_limit_h_max 14
_diffrn_reflns_limit_h_min -14
_diffrn_reflns_limit_k_max 14
_diffrn_reflns_limit_k_min -14
_diffrn_reflns_limit_l_max 16
_diffrn_reflns_limit_l_min -17
_diffrn_reflns_number 15945
_diffrn_reflns_theta_full 30.00
_diffrn_reflns_theta_max 30.00
_diffrn_reflns_theta_min 2.55
_diffrn_standards_decay_% 0
_exptl_absorpt_coefficient_mu 2.898
_exptl_absorpt_correction_T_max 1.00
_exptl_absorpt_correction_T_min 0.76
_exptl_absorpt_correction_type multi-scan
_exptl_absorpt_process_details 'program SADABS'
_exptl_crystal_colour colorless
_exptl_crystal_density_diffrn 1.435
_exptl_crystal_density_method 'not measured'
_exptl_crystal_description chunk
_exptl_crystal_F_000 592
_exptl_crystal_size_max 0.45
_exptl_crystal_size_mid 0.36
_exptl_crystal_size_min 0.24
_refine_diff_density_max 0.582
_refine_diff_density_min -0.327
_refine_diff_density_rms 0.058
_refine_ls_extinction_method none
_refine_ls_goodness_of_fit_ref 1.044
_refine_ls_hydrogen_treatment constr
_refine_ls_matrix_type full
_refine_ls_number_parameters 140
_refine_ls_number_reflns 3894
_refine_ls_number_restraints 0
_refine_ls_restrained_S_all 1.044
_refine_ls_R_factor_all 0.0206
_refine_ls_R_factor_gt 0.0191
_refine_ls_shift/su_max 0.002
_refine_ls_shift/su_mean 0.000
_refine_ls_structure_factor_coef Fsqd
_refine_ls_weighting_details 'calc w=1/[\s^2^(Fo^2^)+(0.0308P)^2^+0.3792P] where P=(Fo^2^+2Fc^2^)/3'
_refine_ls_weighting_scheme calc
_refine_ls_wR_factor_gt 0.0507
_refine_ls_wR_factor_ref 0.0515
_reflns_number_gt 3687
_reflns_number_total 3894
_reflns_threshold_expression >2sigma(I)
_cod_data_source_file c1dt10377f.txt
_cod_data_source_block 2b-1475
_cod_depositor_comments
;
The following automatic conversions were performed:

'_symmetry_cell_setting' value 'Monoclinic' changed to 'monoclinic'
according to /home/saulius/struct/CIF-dictionaries/cif_core.dic
dictionary named 'cif_core.dic' version 2.4.1 from 2010-06-29.

Automatic conversion script
Id: cif_fix_values 1715 2011-07-08 13:25:40Z adriana 
;
_cod_original_sg_symbol_H-M P2(1)/n
_cod_database_code 7016167

loop_
_symmetry_equiv_pos_as_xyz
'x, y, z'
'-x+1/2, y+1/2, -z+1/2'
'-x, -y, -z'
'x-1/2, -y-1/2, z-1/2'

loop_
_atom_site_label
_atom_site_type_symbol
_atom_site_fract_x
_atom_site_fract_y
_atom_site_fract_z
_atom_site_U_iso_or_equiv
_atom_site_adp_type
_atom_site_occupancy
_atom_site_symmetry_multiplicity
_atom_site_calc_flag
_atom_site_refinement_flags
_atom_site_disorder_assembly
_atom_site_disorder_group
Se1 Se 0.667025(10) 0.046521(10) 0.371763(9) 0.01910(4) Uani 1 1 d . . .
P1 P 0.51628(2) 0.17288(2) 0.33154(2) 0.01378(6) Uani 1 1 d . . .
N1 N 0.23571(9) 0.25337(9) 0.30632(7) 0.01887(17) Uani 1 1 d . . .
N2 N 0.37974(8) 0.09782(8) 0.36409(7) 0.01601(16) Uani 1 1 d . . .
H2N H 0.3893 0.0231 0.3942 0.019 Uiso 1 1 calc R . .
C1 C 0.25304(9) 0.13943(10) 0.34920(8) 0.01573(18) Uani 1 1 d . . .
C2 C 0.15176(11) 0.05917(11) 0.37810(9) 0.0198(2) Uani 1 1 d . . .
H2 H 0.1684 -0.0221 0.4075 0.024 Uiso 1 1 calc R . .
C3 C 0.02709(11) 0.10207(13) 0.36247(10) 0.0248(2) Uani 1 1 d . . .
H3 H -0.0439 0.0507 0.3817 0.030 Uiso 1 1 calc R . .
C4 C 0.00654(11) 0.22101(13) 0.31838(10) 0.0262(2) Uani 1 1 d . . .
H4 H -0.0782 0.2528 0.3073 0.031 Uiso 1 1 calc R . .
C5 C 0.11302(11) 0.29200(12) 0.29110(9) 0.0229(2) Uani 1 1 d . . .
H5 H 0.0987 0.3727 0.2598 0.028 Uiso 1 1 calc R . .
C6 C 0.50666(10) 0.21572(10) 0.18452(9) 0.01858(19) Uani 1 1 d . . .
H6 H 0.4591 0.2971 0.1780 0.022 Uiso 1 1 calc R . .
C7 C 0.43318(13) 0.11771(13) 0.11553(10) 0.0272(2) Uani 1 1 d . . .
H7A H 0.4290 0.1447 0.0382 0.041 Uiso 1 1 calc R . .
H7B H 0.3456 0.1089 0.1433 0.041 Uiso 1 1 calc R . .
H7C H 0.4778 0.0368 0.1209 0.041 Uiso 1 1 calc R . .
C8 C 0.64154(12) 0.23470(12) 0.13730(10) 0.0259(2) Uani 1 1 d . . .
H8A H 0.6335 0.2630 0.0605 0.039 Uiso 1 1 calc R . .
H8B H 0.6889 0.1551 0.1402 0.039 Uiso 1 1 calc R . .
H8C H 0.6882 0.2980 0.1811 0.039 Uiso 1 1 calc R . .
C9 C 0.52264(10) 0.31873(10) 0.41188(9) 0.01839(19) Uani 1 1 d . . .
H9 H 0.4444 0.3694 0.3924 0.022 Uiso 1 1 calc R . .
C10 C 0.51898(14) 0.28751(12) 0.53514(10) 0.0292(3) Uani 1 1 d . . .
H10A H 0.5175 0.3655 0.5780 0.044 Uiso 1 1 calc R . .
H10B H 0.5956 0.2387 0.5562 0.044 Uiso 1 1 calc R . .
H10C H 0.4415 0.2383 0.5501 0.044 Uiso 1 1 calc R . .
C11 C 0.64181(13) 0.39804(12) 0.38723(11) 0.0275(2) Uani 1 1 d . . .
H11A H 0.6483 0.4675 0.4402 0.041 Uiso 1 1 calc R . .
H11B H 0.6343 0.4318 0.3121 0.041 Uiso 1 1 calc R . .
H11C H 0.7191 0.3455 0.3936 0.041 Uiso 1 1 calc R . .

loop_
_atom_site_aniso_label
_atom_site_aniso_U_11
_atom_site_aniso_U_22
_atom_site_aniso_U_33
_atom_site_aniso_U_23
_atom_site_aniso_U_13
_atom_site_aniso_U_12
Se1 0.01390(6) 0.02211(7) 0.02140(7) 0.00617(4) 0.00342(4) 0.00521(3)
P1 0.01256(11) 0.01518(12) 0.01364(11) 0.00216(8) 0.00140(8) 0.00099(8)
N1 0.0182(4) 0.0206(4) 0.0178(4) 0.0006(3) -0.0004(3) 0.0040(3)
N2 0.0129(4) 0.0163(4) 0.0189(4) 0.0041(3) 0.0017(3) 0.0008(3)
C1 0.0142(4) 0.0201(5) 0.0129(4) -0.0015(3) 0.0005(3) 0.0013(3)
C2 0.0167(5) 0.0244(5) 0.0183(5) -0.0005(4) 0.0000(4) -0.0020(4)
C3 0.0143(5) 0.0397(7) 0.0204(5) -0.0037(5) 0.0003(4) -0.0027(4)
C4 0.0164(5) 0.0419(7) 0.0203(5) -0.0048(5) -0.0016(4) 0.0083(4)
C5 0.0226(5) 0.0270(5) 0.0191(5) -0.0023(4) -0.0018(4) 0.0097(4)
C6 0.0206(5) 0.0202(5) 0.0150(4) 0.0038(4) 0.0011(4) 0.0008(4)
C7 0.0311(6) 0.0344(6) 0.0162(5) -0.0020(4) 0.0010(4) -0.0076(5)
C8 0.0255(5) 0.0329(6) 0.0194(5) 0.0061(4) 0.0062(4) -0.0031(5)
C9 0.0190(4) 0.0178(5) 0.0184(5) -0.0008(4) 0.0006(4) 0.0008(4)
C10 0.0412(7) 0.0285(6) 0.0181(5) -0.0036(4) 0.0058(5) -0.0030(5)
C11 0.0283(6) 0.0246(6) 0.0296(6) -0.0030(4) 0.0026(5) -0.0076(5)

loop_
_atom_type_symbol
_atom_type_description
_atom_type_scat_dispersion_real
_atom_type_scat_dispersion_imag
_atom_type_scat_source
C C 0.0033 0.0016 'International Tables Vol C Tables 4.2.6.8 and 6.1.1.4'
H H 0.0000 0.0000 'International Tables Vol C Tables 4.2.6.8 and 6.1.1.4'
N N 0.0061 0.0033 'International Tables Vol C Tables 4.2.6.8 and 6.1.1.4'
P P 0.1023 0.0942 'International Tables Vol C Tables 4.2.6.8 and 6.1.1.4'
Se Se -0.0929 2.2259 'International Tables Vol C Tables 4.2.6.8 and 6.1.1.4'

loop_
_geom_angle_atom_site_label_1
_geom_angle_atom_site_label_2
_geom_angle_atom_site_label_3
_geom_angle
_geom_angle_site_symmetry_1
_geom_angle_site_symmetry_3
_geom_angle_publ_flag
N2 P1 C9 107.46(5) . . ?
N2 P1 C6 108.38(5) . . ?
C9 P1 C6 107.71(5) . . ?
N2 P1 Se1 105.50(3) . . ?
C9 P1 Se1 113.49(4) . . ?
C6 P1 Se1 114.00(4) . . ?
C1 N1 C5 116.86(10) . . ?
C1 N2 P1 127.98(7) . . ?
C1 N2 H2N 116.0 . . ?
P1 N2 H2N 116.0 . . ?
N1 C1 N2 117.36(9) . . ?
N1 C1 C2 123.78(10) . . ?
N2 C1 C2 118.86(10) . . ?
C3 C2 C1 117.93(11) . . ?
C3 C2 H2 121.0 . . ?
C1 C2 H2 121.0 . . ?
C2 C3 C4 119.35(11) . . ?
C2 C3 H3 120.3 . . ?
C4 C3 H3 120.3 . . ?
C5 C4 C3 118.18(10) . . ?
C5 C4 H4 120.9 . . ?
C3 C4 H4 120.9 . . ?
N1 C5 C4 123.89(11) . . ?
N1 C5 H5 118.1 . . ?
C4 C5 H5 118.1 . . ?
C7 C6 C8 109.55(9) . . ?
C7 C6 P1 112.08(8) . . ?
C8 C6 P1 111.14(8) . . ?
C7 C6 H6 108.0 . . ?
C8 C6 H6 108.0 . . ?
P1 C6 H6 108.0 . . ?
C6 C7 H7A 109.5 . . ?
C6 C7 H7B 109.5 . . ?
H7A C7 H7B 109.5 . . ?
C6 C7 H7C 109.5 . . ?
H7A C7 H7C 109.5 . . ?
H7B C7 H7C 109.5 . . ?
C6 C8 H8A 109.5 . . ?
C6 C8 H8B 109.5 . . ?
H8A C8 H8B 109.5 . . ?
C6 C8 H8C 109.5 . . ?
H8A C8 H8C 109.5 . . ?
H8B C8 H8C 109.5 . . ?
C10 C9 C11 110.23(10) . . ?
C10 C9 P1 109.39(8) . . ?
C11 C9 P1 112.60(8) . . ?
C10 C9 H9 108.2 . . ?
C11 C9 H9 108.2 . . ?
P1 C9 H9 108.2 . . ?
C9 C10 H10A 109.5 . . ?
C9 C10 H10B 109.5 . . ?
H10A C10 H10B 109.5 . . ?
C9 C10 H10C 109.5 . . ?
H10A C10 H10C 109.5 . . ?
H10B C10 H10C 109.5 . . ?
C9 C11 H11A 109.5 . . ?
C9 C11 H11B 109.5 . . ?
H11A C11 H11B 109.5 . . ?
C9 C11 H11C 109.5 . . ?
H11A C11 H11C 109.5 . . ?
H11B C11 H11C 109.5 . . ?

loop_
_geom_bond_atom_site_label_1
_geom_bond_atom_site_label_2
_geom_bond_distance
_geom_bond_site_symmetry_2
_geom_bond_publ_flag
Se1 P1 2.1136(3) . ?
P1 N2 1.6812(9) . ?
P1 C9 1.8333(11) . ?
P1 C6 1.8384(11) . ?
N1 C1 1.3307(14) . ?
N1 C5 1.3477(14) . ?
N2 C1 1.3963(13) . ?
N2 H2N 0.8800 . ?
C1 C2 1.4049(15) . ?
C2 C3 1.3821(15) . ?
C2 H2 0.9500 . ?
C3 C4 1.3894(19) . ?
C3 H3 0.9500 . ?
C4 C5 1.3848(18) . ?
C4 H4 0.9500 . ?
C5 H5 0.9500 . ?
C6 C7 1.5310(16) . ?
C6 C8 1.5364(16) . ?
C6 H6 1.0000 . ?
C7 H7A 0.9800 . ?
C7 H7B 0.9800 . ?
C7 H7C 0.9800 . ?
C8 H8A 0.9800 . ?
C8 H8B 0.9800 . ?
C8 H8C 0.9800 . ?
C9 C10 1.5302(16) . ?
C9 C11 1.5324(16) . ?
C9 H9 1.0000 . ?
C10 H10A 0.9800 . ?
C10 H10B 0.9800 . ?
C10 H10C 0.9800 . ?
C11 H11A 0.9800 . ?
C11 H11B 0.9800 . ?
C11 H11C 0.9800 . ?

loop_
_geom_hbond_atom_site_label_D
_geom_hbond_atom_site_label_H
_geom_hbond_atom_site_label_A
_geom_hbond_distance_DH
_geom_hbond_distance_HA
_geom_hbond_distance_DA
_geom_hbond_angle_DHA
_geom_hbond_site_symmetry_A
N2 H2N Se1 0.88 3.00 3.5903(9) 126.4 3_656

loop_
_geom_torsion_atom_site_label_1
_geom_torsion_atom_site_label_2
_geom_torsion_atom_site_label_3
_geom_torsion_atom_site_label_4
_geom_torsion
_geom_torsion_site_symmetry_1
_geom_torsion_site_symmetry_2
_geom_torsion_site_symmetry_3
_geom_torsion_site_symmetry_4
_geom_torsion_publ_flag
C9 P1 N2 C1 61.28(10) . . . . ?
C6 P1 N2 C1 -54.86(10) . . . . ?
Se1 P1 N2 C1 -177.33(8) . . . . ?
C5 N1 C1 N2 179.24(9) . . . . ?
C5 N1 C1 C2 0.35(15) . . . . ?
P1 N2 C1 N1 -1.61(14) . . . . ?
P1 N2 C1 C2 177.34(8) . . . . ?
N1 C1 C2 C3 -0.97(16) . . . . ?
N2 C1 C2 C3 -179.85(10) . . . . ?
C1 C2 C3 C4 0.57(16) . . . . ?
C2 C3 C4 C5 0.36(17) . . . . ?
C1 N1 C5 C4 0.69(16) . . . . ?
C3 C4 C5 N1 -1.05(18) . . . . ?
N2 P1 C6 C7 -34.10(9) . . . . ?
C9 P1 C6 C7 -150.08(8) . . . . ?
Se1 P1 C6 C7 83.03(8) . . . . ?
N2 P1 C6 C8 -157.06(8) . . . . ?
C9 P1 C6 C8 86.96(9) . . . . ?
Se1 P1 C6 C8 -39.93(9) . . . . ?
N2 P1 C9 C10 58.58(9) . . . . ?
C6 P1 C9 C10 175.15(8) . . . . ?
Se1 P1 C9 C10 -57.66(9) . . . . ?
N2 P1 C9 C11 -178.50(8) . . . . ?
C6 P1 C9 C11 -61.92(9) . . . . ?
Se1 P1 C9 C11 65.26(9) . . . . ?

loop_
_cod_related_entry_id
_cod_related_entry_database
_cod_related_entry_code
1 ChemSpider 26944897
